data_7225980
loop_
_publ_author_name
'Wang, Duo-Zhi'
'Fan, Jian-Zhong'
'Jia, Dianzeng'
'Du, Ceng-Ceng'

_publ_section_title
;
 Zinc and cadmium complexes based on
 bis-(1H-tetrazol-5-ylmethyl/ylethyl)-amine ligands: structures and
 photoluminescence properties
;
_journal_issue 35
_journal_name_full CrystEngComm
_journal_page_first 6708
_journal_paper_doi 10.1039/C6CE01311B
_journal_volume 18
_journal_year 2016
_chemical_formula_sum 'C6 H12 Cd2 N10 O5'
_chemical_formula_weight 529.06
_chemical_name_systematic
; 
 ? 
;
_space_group_IT_number 14
_symmetry_cell_setting monoclinic
_symmetry_space_group_name_Hall '-P 2ybc'
_symmetry_space_group_name_H-M 'P 1 21/c 1'
_atom_sites_solution_hydrogens geom
_atom_sites_solution_primary direct
_atom_sites_solution_secondary difmap
_audit_creation_method SHELXL-97
_audit_update_record
;
2016-04-12 deposited with the CCDC.
2016-07-19 downloaded from the CCDC.
;
_cell_angle_alpha 90.00
_cell_angle_beta 105.7760(10)
_cell_angle_gamma 90.00
_cell_formula_units_Z 4
_cell_length_a 10.6856(6)
_cell_length_b 7.3274(4)
_cell_length_c 18.8986(11)
_cell_measurement_reflns_used 7628
_cell_measurement_temperature 296(2)
_cell_measurement_theta_max 28.35
_cell_measurement_theta_min 2.53
_cell_volume 1423.98(14)
_computing_structure_refinement 'SHELXL-97 (Sheldrick, 2008)'
_computing_structure_solution 'SHELXS-97 (Sheldrick, 2008)'
_diffrn_ambient_temperature 296(2)
_diffrn_measured_fraction_theta_full 0.997
_diffrn_measured_fraction_theta_max 0.997
_diffrn_measurement_device_type CCD
_diffrn_radiation_monochromator graphite
_diffrn_radiation_source 'fine-focus sealed tube'
_diffrn_radiation_type MoK\a
_diffrn_radiation_wavelength 0.71073
_diffrn_reflns_av_R_equivalents 0.0188
_diffrn_reflns_av_sigmaI/netI 0.0189
_diffrn_reflns_limit_h_max 13
_diffrn_reflns_limit_h_min -14
_diffrn_reflns_limit_k_max 9
_diffrn_reflns_limit_k_min -9
_diffrn_reflns_limit_l_max 21
_diffrn_reflns_limit_l_min -25
_diffrn_reflns_number 11418
_diffrn_reflns_theta_full 28.35
_diffrn_reflns_theta_max 28.35
_diffrn_reflns_theta_min 2.24
_exptl_absorpt_coefficient_mu 3.032
_exptl_absorpt_correction_T_max 0.6113
_exptl_absorpt_correction_T_min 0.5551
_exptl_absorpt_correction_type multi-scan
_exptl_absorpt_process_details sadabs
_exptl_crystal_colour colorless
_exptl_crystal_density_diffrn 2.468
_exptl_crystal_density_method 'not measured'
_exptl_crystal_description block
_exptl_crystal_F_000 1016
_exptl_crystal_size_max 0.22
_exptl_crystal_size_mid 0.20
_exptl_crystal_size_min 0.18
_refine_diff_density_max 0.521
_refine_diff_density_min -0.498
_refine_diff_density_rms 0.078
_refine_ls_extinction_method none
_refine_ls_goodness_of_fit_ref 1.100
_refine_ls_hydrogen_treatment mixed
_refine_ls_matrix_type full
_refine_ls_number_parameters 248
_refine_ls_number_reflns 3544
_refine_ls_number_restraints 66
_refine_ls_restrained_S_all 1.100
_refine_ls_R_factor_all 0.0181
_refine_ls_R_factor_gt 0.0164
_refine_ls_shift/su_max 0.002
_refine_ls_shift/su_mean 0.000
_refine_ls_structure_factor_coef Fsqd
_refine_ls_weighting_details 'calc w=1/[\s^2^(Fo^2^)+(0.0150P)^2^+0.5193P] where P=(Fo^2^+2Fc^2^)/3'
_refine_ls_weighting_scheme calc
_refine_ls_wR_factor_gt 0.0369
_refine_ls_wR_factor_ref 0.0374
_reflns_number_gt 3337
_reflns_number_total 3544
_reflns_threshold_expression >2sigma(I)
_cod_data_source_file c6ce01311b3.cif
_cod_data_source_block 1
_cod_depositor_comments
;
The following automatic conversions were performed:

'_symmetry_cell_setting' value 'Monoclinic' changed to 'monoclinic'
according to
/usr/data/users/saulius/crontab/automatic-downloads/rss-feeds/RSC/lib/dictionaries/cif_core.dic
dictionary named 'cif_core.dic' version 2.4.2 from 2011-04-26.

Automatic conversion script
Id: cif_fix_values 4268 2015-11-12 08:31:59Z antanas 

 Adding full bibliography for 7225972--7225980.cif.
;
_cod_original_sg_symbol_H-M P2(1)/c
_cod_database_code 7225980

loop_
_symmetry_equiv_pos_as_xyz
'x, y, z'
'-x, y+1/2, -z+1/2'
'-x, -y, -z'
'x, -y-1/2, z-1/2'

loop_
_atom_site_label
_atom_site_type_symbol
_atom_site_fract_x
_atom_site_fract_y
_atom_site_fract_z
_atom_site_U_iso_or_equiv
_atom_site_adp_type
_atom_site_occupancy
_atom_site_symmetry_multiplicity
_atom_site_calc_flag
_atom_site_refinement_flags
_atom_site_disorder_assembly
_atom_site_disorder_group
C1 C 0.81472(18) -0.1532(3) 0.27698(11) 0.0243(4) Uani 1 1 d . A .
C2 C 0.6999(2) -0.0503(3) 0.28547(13) 0.0368(6) Uani 1 1 d . . .
H2A H 0.6945 -0.0645 0.3356 0.044 Uiso 1 1 calc R . .
H2B H 0.6220 -0.1035 0.2532 0.044 Uiso 1 1 calc R . .
C3 C 0.7025(2) 0.1520(3) 0.26845(12) 0.0340(5) Uani 1 1 d . . .
H3A H 0.6404 0.2148 0.2889 0.041 Uiso 1 1 calc R . .
H3B H 0.7882 0.2000 0.2924 0.041 Uiso 1 1 calc R . .
C4 C 0.6515(2) 0.3899(3) 0.17730(14) 0.0349(5) Uani 1 1 d . . .
H4A H 0.7330 0.4527 0.1983 0.042 Uiso 1 1 calc R . .
H4B H 0.5894 0.4316 0.2028 0.042 Uiso 1 1 calc R . .
C5 C 0.6020(2) 0.4390(3) 0.09635(15) 0.0388(6) Uani 1 1 d . . .
H5A H 0.5394 0.3479 0.0717 0.047 Uiso 1 1 calc R . .
H5B H 0.5574 0.5555 0.0918 0.047 Uiso 1 1 calc R . .
C6 C 0.70794(19) 0.4508(3) 0.05880(12) 0.0265(4) Uani 1 1 d . . .
Cd1 Cd 1.076218(13) 0.192817(18) 0.046369(7) 0.01946(4) Uani 1 1 d . . .
Cd2 Cd 0.813576(12) 0.053384(18) 0.125447(7) 0.01743(4) Uani 1 1 d . . .
N1 N 0.84884(16) -0.1670(2) 0.21429(9) 0.0253(4) Uani 1 1 d . A .
N2 N 0.95945(16) -0.2652(3) 0.22992(9) 0.0274(4) Uani 1 1 d . . .
N3 N 0.98881(16) -0.3100(3) 0.29875(9) 0.0277(4) Uani 1 1 d . . .
N4 N 0.89950(16) -0.2423(3) 0.33050(9) 0.0255(4) Uani 1 1 d . . .
N5 N 0.67166(16) 0.1917(2) 0.18896(9) 0.0225(3) Uani 1 1 d . A .
H5 H 0.599(2) 0.145(3) 0.1685(13) 0.027 Uiso 1 1 d . . .
N6 N 0.72879(17) 0.5940(2) 0.02076(11) 0.0301(4) Uani 1 1 d . A .
N7 N 0.83621(16) 0.5525(2) 0.00023(10) 0.0248(3) Uani 1 1 d . . .
N8 N 0.87829(15) 0.3906(2) 0.02509(9) 0.0237(3) Uani 1 1 d . A .
N9 N 0.79749(16) 0.3237(2) 0.06177(10) 0.0259(4) Uani 1 1 d . A .
O1 O 0.95103(12) -0.05526(18) 0.06301(7) 0.0183(3) Uani 1 1 d . . .
H1O H 0.996(2) -0.111(3) 0.0887(13) 0.022 Uiso 1 1 d . . .
N10 N 1.34180(18) -0.0195(3) 0.10442(10) 0.0330(4) Uani 1 1 d U . .
O2A O 1.4290(10) -0.1434(14) 0.1102(6) 0.052(2) Uani 0.616(18) 1 d PU A 1
O3A O 1.3812(9) 0.1398(9) 0.1229(5) 0.0612(17) Uani 0.616(18) 1 d PU A 1
O4A O 1.2295(7) -0.0536(10) 0.0794(5) 0.0417(13) Uani 0.616(18) 1 d PU A 1
O2B O 1.4442(14) -0.087(2) 0.1266(8) 0.042(2) Uani 0.384(18) 1 d PU A 2
O3B O 1.3178(15) 0.1451(11) 0.0991(5) 0.048(2) Uani 0.384(18) 1 d PU A 2
O4B O 1.2372(13) -0.118(2) 0.0872(8) 0.061(3) Uani 0.384(18) 1 d PU A 2
O5 O 0.63115(14) -0.0680(2) 0.04456(9) 0.0282(3) Uani 1 1 d . A .
H1W H 0.650(3) -0.171(4) 0.0302(15) 0.042 Uiso 1 1 d . . .
H2W H 0.568(3) -0.078(4) 0.0579(15) 0.042 Uiso 1 1 d . . .

loop_
_atom_site_aniso_label
_atom_site_aniso_U_11
_atom_site_aniso_U_22
_atom_site_aniso_U_33
_atom_site_aniso_U_23
_atom_site_aniso_U_13
_atom_site_aniso_U_12
C1 0.0214(9) 0.0309(11) 0.0217(9) 0.0091(8) 0.0076(7) 0.0033(8)
C2 0.0297(11) 0.0554(16) 0.0309(11) 0.0217(10) 0.0177(9) 0.0173(10)
C3 0.0363(11) 0.0451(14) 0.0230(10) -0.0002(9) 0.0122(9) 0.0126(10)
C4 0.0422(12) 0.0235(11) 0.0505(14) 0.0016(9) 0.0321(11) 0.0056(9)
C5 0.0281(10) 0.0356(13) 0.0618(16) 0.0242(11) 0.0275(11) 0.0154(9)
C6 0.0215(9) 0.0237(10) 0.0371(11) 0.0093(8) 0.0125(8) 0.0033(7)
Cd1 0.02453(7) 0.01868(7) 0.01811(7) -0.00390(5) 0.01082(5) -0.00528(5)
Cd2 0.01826(7) 0.01846(7) 0.01719(7) 0.00186(5) 0.00760(5) 0.00047(5)
N1 0.0246(8) 0.0319(9) 0.0204(8) 0.0089(7) 0.0079(7) 0.0068(7)
N2 0.0296(9) 0.0306(9) 0.0235(8) 0.0063(7) 0.0099(7) 0.0094(7)
N3 0.0276(8) 0.0350(10) 0.0217(8) 0.0065(7) 0.0089(7) 0.0114(7)
N4 0.0244(8) 0.0333(9) 0.0195(8) 0.0076(7) 0.0075(7) 0.0084(7)
N5 0.0210(8) 0.0239(8) 0.0247(8) 0.0017(7) 0.0099(7) 0.0013(6)
N6 0.0274(8) 0.0239(9) 0.0448(11) 0.0105(8) 0.0197(8) 0.0049(7)
N7 0.0235(8) 0.0201(8) 0.0339(9) 0.0057(7) 0.0128(7) 0.0008(6)
N8 0.0240(8) 0.0201(8) 0.0307(9) 0.0037(7) 0.0136(7) 0.0002(6)
N9 0.0251(8) 0.0209(8) 0.0360(9) 0.0089(7) 0.0156(7) 0.0034(6)
O1 0.0202(6) 0.0189(7) 0.0170(6) -0.0001(5) 0.0074(5) 0.0004(5)
N10 0.0292(9) 0.0453(12) 0.0252(9) 0.0099(8) 0.0088(8) 0.0034(8)
O2A 0.039(4) 0.062(5) 0.066(5) 0.032(3) 0.031(3) 0.028(3)
O3A 0.049(4) 0.058(2) 0.078(4) -0.017(2) 0.018(3) -0.019(2)
O4A 0.0223(16) 0.049(3) 0.052(3) -0.002(2) 0.0064(17) 0.005(2)
O2B 0.023(3) 0.052(6) 0.046(5) 0.019(4) 0.004(3) 0.008(4)
O3B 0.056(5) 0.046(3) 0.046(4) 0.002(3) 0.022(3) 0.013(3)
O4B 0.032(4) 0.076(7) 0.065(4) 0.012(6) -0.005(3) -0.012(5)
O5 0.0212(7) 0.0311(8) 0.0320(8) -0.0054(6) 0.0066(6) 0.0003(6)

loop_
_atom_type_symbol
_atom_type_description
_atom_type_scat_dispersion_real
_atom_type_scat_dispersion_imag
_atom_type_scat_source
C C 0.0033 0.0016 'International Tables Vol C Tables 4.2.6.8 and 6.1.1.4'
H H 0.0000 0.0000 'International Tables Vol C Tables 4.2.6.8 and 6.1.1.4'
N N 0.0061 0.0033 'International Tables Vol C Tables 4.2.6.8 and 6.1.1.4'
O O 0.0106 0.0060 'International Tables Vol C Tables 4.2.6.8 and 6.1.1.4'
Cd Cd -0.8075 1.2024 'International Tables Vol C Tables 4.2.6.8 and 6.1.1.4'

loop_
_geom_angle_atom_site_label_1
_geom_angle_atom_site_label_2
_geom_angle_atom_site_label_3
_geom_angle
_geom_angle_site_symmetry_1
_geom_angle_site_symmetry_3
N4 C1 N1 110.11(17) . .
N4 C1 C2 125.33(18) . .
N1 C1 C2 124.56(17) . .
C1 C2 C3 114.15(18) . .
N5 C3 C2 113.29(19) . .
N5 C4 C5 112.35(19) . .
C6 C5 C4 113.00(18) . .
N6 C6 N9 110.70(17) . .
N6 C6 C5 124.38(18) . .
N9 C6 C5 124.84(18) . .
O1 Cd1 N4 165.09(6) 3_755 2_755
O1 Cd1 O1 80.71(5) 3_755 .
N4 Cd1 O1 86.34(5) 2_755 .
O1 Cd1 N7 88.67(5) 3_755 3_765
N4 Cd1 N7 105.33(6) 2_755 3_765
O1 Cd1 N7 165.32(5) . 3_765
O1 Cd1 O4A 79.1(2) 3_755 .
N4 Cd1 O4A 90.6(2) 2_755 .
O1 Cd1 O4A 75.78(19) . .
N7 Cd1 O4A 112.3(2) 3_765 .
O1 Cd1 N8 102.67(5) 3_755 .
N4 Cd1 N8 84.36(6) 2_755 .
O1 Cd1 N8 88.99(5) . .
N7 Cd1 N8 83.44(5) 3_765 .
O4A Cd1 N8 164.3(2) . .
O1 Cd1 O3B 99.44(18) 3_755 .
N4 Cd1 O3B 78.98(17) 2_755 .
O1 Cd1 O3B 113.68(19) . .
N7 Cd1 O3B 77.92(18) 3_765 .
O4A Cd1 O3B 40.7(2) . .
N8 Cd1 O3B 150.6(2) . .
O1 Cd2 N1 97.68(5) . .
O1 Cd2 N9 89.82(5) . .
N1 Cd2 N9 165.20(7) . .
O1 Cd2 O5 94.03(5) . .
N1 Cd2 O5 98.94(6) . .
N9 Cd2 O5 93.21(6) . .
O1 Cd2 N5 175.60(5) . .
N1 Cd2 N5 86.06(6) . .
N9 Cd2 N5 86.02(6) . .
O5 Cd2 N5 87.66(6) . .
O1 Cd2 N3 82.46(5) . 2_755
N1 Cd2 N3 85.10(6) . 2_755
N9 Cd2 N3 83.26(6) . 2_755
O5 Cd2 N3 175.00(6) . 2_755
N5 Cd2 N3 95.59(6) . 2_755
C1 N1 N2 106.33(15) . .
C1 N1 Cd2 124.63(13) . .
N2 N1 Cd2 119.89(12) . .
N3 N2 N1 108.31(15) . .
N2 N3 N4 110.22(15) . .
N2 N3 Cd2 129.27(13) . 2_745
N4 N3 Cd2 119.74(12) . 2_745
C1 N4 N3 105.02(16) . .
C1 N4 Cd1 136.92(13) . 2_745
N3 N4 Cd1 118.04(12) . 2_745
C3 N5 C4 109.18(17) . .
C3 N5 Cd2 115.42(12) . .
C4 N5 Cd2 115.29(12) . .
C6 N6 N7 105.11(16) . .
N8 N7 N6 109.79(15) . .
N8 N7 Cd1 135.80(12) . 3_765
N6 N7 Cd1 112.66(12) . 3_765
N7 N8 N9 108.11(15) . .
N7 N8 Cd1 140.75(12) . .
N9 N8 Cd1 109.88(11) . .
C6 N9 N8 106.29(16) . .
C6 N9 Cd2 125.28(13) . .
N8 N9 Cd2 128.29(12) . .
Cd1 O1 Cd2 134.20(6) 3_755 .
Cd1 O1 Cd1 99.29(5) 3_755 .
Cd2 O1 Cd1 105.89(5) . .
O4A N10 O2B 142.8(7) . .
O4A N10 O3B 90.5(6) . .
O2B N10 O3B 126.8(7) . .
O4A N10 O3A 122.0(4) . .
O2B N10 O3A 94.9(6) . .
O3B N10 O3A 32.9(4) . .
O4A N10 O2A 121.0(5) . .
O2B N10 O2A 23.6(7) . .
O3B N10 O2A 146.1(6) . .
O3A N10 O2A 116.9(4) . .
O4A N10 O4B 22.6(6) . .
O2B N10 O4B 120.7(8) . .
O3B N10 O4B 112.4(6) . .
O3A N10 O4B 142.1(6) . .
O2A N10 O4B 100.4(7) . .
N10 O4A Cd1 119.2(5) . .
N10 O3B Cd1 109.6(9) . .

loop_
_geom_bond_atom_site_label_1
_geom_bond_atom_site_label_2
_geom_bond_distance
_geom_bond_site_symmetry_2
C1 N4 1.331(2) .
C1 N1 1.335(2) .
C1 C2 1.486(3) .
C2 C3 1.519(3) .
C3 N5 1.477(3) .
C4 N5 1.476(3) .
C4 C5 1.520(3) .
C5 C6 1.493(3) .
C6 N6 1.325(3) .
C6 N9 1.325(2) .
Cd1 O1 2.2465(13) 3_755
Cd1 N4 2.3196(16) 2_755
Cd1 O1 2.3284(13) .
Cd1 N7 2.3627(16) 3_765
Cd1 O4A 2.403(7) .
Cd1 N8 2.5047(16) .
Cd1 O3B 2.526(15) .
Cd2 O1 2.2640(12) .
Cd2 N1 2.2859(16) .
Cd2 N9 2.2995(16) .
Cd2 O5 2.3038(15) .
Cd2 N5 2.3994(16) .
Cd2 N3 2.4226(16) 2_755
N1 N2 1.346(2) .
N2 N3 1.295(2) .
N3 N4 1.352(2) .
N3 Cd2 2.4226(16) 2_745
N4 Cd1 2.3195(16) 2_745
N6 N7 1.343(2) .
N7 N8 1.309(2) .
N7 Cd1 2.3627(16) 3_765
N8 N9 1.339(2) .
O1 Cd1 2.2465(13) 3_755
N10 O4A 1.191(8) .
N10 O2B 1.171(15) .
N10 O3B 1.231(7) .
N10 O3A 1.258(5) .
N10 O2A 1.284(9) .
N10 O4B 1.297(14) .
